data_4341277
loop_
_publ_author_name
'Wang, Xiaoqing'
'Yang, Jie'
'Zhang, Liangliang'
'Liu, Fuling'
'Dai, Fangna'
'Sun, Daofeng'

_publ_section_title
;
 Synthesis of two triarylboron-functionalized metal-organic frameworks: in
 situ decarboxylic reaction, structure, photoluminescence, and gas
 adsorption properties.
;
_journal_issue 20
_journal_name_full 'Inorganic chemistry'
_journal_page_first 11206
_journal_page_last 11212
_journal_paper_doi 10.1021/ic501801f
_journal_volume 53
_journal_year 2014
_chemical_formula_moiety '0.06(C1536 H1776 B48 O224 Zn48)'
_chemical_formula_sum 'C96 H111 B3 O14 Zn3'
_chemical_formula_weight 1717.39
_chemical_name_systematic
;
 ? 
;
_space_group_crystal_system cubic
_space_group_IT_number 230
_space_group_name_Hall '-I 4bd 2c 3'
_space_group_name_H-M_alt 'I a -3 d'
_symmetry_space_group_name_Hall '-I 4bd 2c 3'
_symmetry_space_group_name_H-M 'I a -3 d'
_atom_sites_solution_hydrogens geom
_atom_sites_solution_primary direct
_atom_sites_solution_secondary difmap
_audit_creation_date 2014-09-15
_audit_creation_method
;
Olex2 1.2
(compiled 2014.08.28 svn.r2986 for OlexSys, GUI svn.r4874)
;
_cell_angle_alpha 90.00
_cell_angle_beta 90.00
_cell_angle_gamma 90.00
_cell_formula_units_Z 16
_cell_length_a 37.0156(11)
_cell_length_b 37.0156(11)
_cell_length_c 37.0156(11)
_cell_measurement_temperature 150
_cell_volume 50717(3)
_computing_molecular_graphics 'Olex2 (Dolomanov et al., 2009)'
_computing_publication_material 'Olex2 (Dolomanov et al., 2009)'
_computing_structure_refinement 'XL (Sheldrick, 2008)'
_computing_structure_solution 'SHELXS-97 (Sheldrick, 1990)'
_diffrn_ambient_temperature 150
_diffrn_measured_fraction_theta_full 0.986
_diffrn_measured_fraction_theta_max 0.986
_diffrn_measurement_details
;
  1 omega  -14.00   11.00   1.0000   10.0000
omega____ theta____ kappa____ phi______ frames
    -        0.0000  -86.0000  -97.0000 25

  2 omega   44.00   98.00   1.0000   50.0000
omega____ theta____ kappa____ phi______ frames
    -       54.0000 -125.0000 -180.0000 54

  3 omega   34.00   76.00   1.0000   60.0000
omega____ theta____ kappa____ phi______ frames
    -      108.0000  -25.0000  120.0000 42

  4 omega   87.00  140.00   1.0000   60.0000
omega____ theta____ kappa____ phi______ frames
    -      108.0000   63.0000  120.0000 53
;
_diffrn_orient_matrix_UB_11 -0.0055514000
_diffrn_orient_matrix_UB_12 -0.0366236000
_diffrn_orient_matrix_UB_13 -0.0190888000
_diffrn_orient_matrix_UB_21 -0.0213135000
_diffrn_orient_matrix_UB_22 -0.0140192000
_diffrn_orient_matrix_UB_23 0.0328917000
_diffrn_orient_matrix_UB_31 -0.0352663000
_diffrn_orient_matrix_UB_32 0.0142409000
_diffrn_orient_matrix_UB_33 -0.0167613000
_diffrn_radiation_type CuK\a
_diffrn_radiation_wavelength 1.54184
_diffrn_reflns_av_R_equivalents 0.0623
_diffrn_reflns_av_unetI/netI 0.0696
_diffrn_reflns_limit_h_max 40
_diffrn_reflns_limit_h_min -32
_diffrn_reflns_limit_k_max 45
_diffrn_reflns_limit_k_min -30
_diffrn_reflns_limit_l_max 31
_diffrn_reflns_limit_l_min -42
_diffrn_reflns_number 17102
_diffrn_reflns_theta_full 70.72
_diffrn_reflns_theta_max 70.72
_diffrn_reflns_theta_min 4.47
_exptl_absorpt_coefficient_mu 1.008
_exptl_crystal_colour
;
;
_exptl_crystal_density_diffrn 0.900
_exptl_crystal_density_method 'not measured'
_exptl_crystal_description
;
;
_exptl_crystal_F_000 14464
_exptl_crystal_size_max 0.25
_exptl_crystal_size_mid 0.2
_exptl_crystal_size_min 0.17
_platon_squeeze_details
;
;
_refine_diff_density_max 0.300
_refine_diff_density_min -0.460
_refine_diff_density_rms 0.052
_refine_ls_extinction_method none
_refine_ls_goodness_of_fit_ref 1.006
_refine_ls_hydrogen_treatment mixed
_refine_ls_matrix_type full
_refine_ls_number_parameters 183
_refine_ls_number_reflns 4026
_refine_ls_number_restraints 2
_refine_ls_restrained_S_all 1.007
_refine_ls_R_factor_all 0.1618
_refine_ls_R_factor_gt 0.0862
_refine_ls_shift/su_max 0.004
_refine_ls_shift/su_mean 0.000
_refine_ls_structure_factor_coef Fsqd
_refine_ls_weighting_details 'calc w=1/[\s^2^(Fo^2^)+(0.0830P)^2^+0.0000P] where P=(Fo^2^+2Fc^2^)/3'
_refine_ls_weighting_scheme calc
_refine_ls_wR_factor_gt 0.2178
_refine_ls_wR_factor_ref 0.2478
_reflns_number_gt 1356
_reflns_number_total 4026
_reflns_threshold_expression >2sigma(I)
_cod_data_source_file ic501801f_si_003.cif
_cod_data_source_block 713-3
_cod_depositor_comments 'Adding full bibliography for 4341277--4341278.cif.'
_cod_database_code 4341277
_chemical_oxdiff_formula 'C H OB Zn'
_reflns_odcompleteness_completeness 99.65
_reflns_odcompleteness_iscentric 1
_reflns_odcompleteness_theta 66.97
_olex2_refinement_description
;
1. Others
 Fixed Uiso: H9A(0.255) H9B(0.255) H9C(0.255) H10A(0.215) H10B(0.215)
 H10C(0.215) H8A(0.283) H8B(0.283) H8C(0.283) H11A(0.256) H11B(0.256)
 H11C(0.256) H17A(0.261) H17B(0.261) H17C(0.261) H15(0.475) H16A(0.49)
 H16B(0.49) H16C(0.49)
 Fixed X: Zn1(0.5) H9A(0.4661) H9B(0.4673) H9C(0.4956) H10A(0.3475)
 H10B(0.3602) H10C(0.3369) H8A(0.508) H8B(0.488) H8C(0.4859) H11A(0.3807)
 H11B(0.3724) H11C(0.3486) H17A(0.4609) H17B(0.4358) H17C(0.4209) H15(0.5098)
 H16A(0.4773) H16B(0.5043) H16C(0.5159)
 Fixed Y: Zn1(0.5) H9A(0.3322) H9B(0.3485) H9C(0.3609) H10A(0.4534)
 H10B(0.4311) H10C(0.4126) C12(0.375) H8A(0.396) H8B(0.405) H8C(0.3659)
 H11A(0.4723) H11B(0.4859) H11C(0.4554) H17A(0.4528) H17B(0.4587) H17C(0.4391)
 B1(0.375) C15(0.375) H15(0.375) H16A(0.4587) H16B(0.4558) H16C(0.4424)
 Fixed Z: Zn1(0.5) H9A(0.5968) H9B(0.6359) H9C(0.6069) H10A(0.6166)
 H10B(0.6502) H10C(0.6201) H8A(0.5587) H8B(0.5225) H8C(0.5387) H11A(0.5333)
 H11B(0.5725) H11C(0.5552) H17A(0.6687) H17B(0.7023) H17C(0.6678) H15(0.7598)
 H16A(0.7446) H16B(0.7121) H16C(0.7506)
;
_olex2_submission_special_instructions 'No special instructions were received'

loop_
_space_group_symop_id
_space_group_symop_operation_xyz
1 'x, y, z'
2 '-y+1/4, x+3/4, z+1/4'
3 'x, -y, -z+1/2'
4 'z, x, y'
5 '-x+1/2, -y, z+1/2'
6 '-y+1/4, -x+1/4, -z+1/4'
7 'y+1/4, x+3/4, -z+3/4'
8 'z+1/4, -y+1/4, x+3/4'
9 '-x+1/4, z+3/4, y+1/4'
10 '-z+1/2, x, -y'
11 'z, -x, -y+1/2'
12 'y, z, x'
13 'y+1/4, -x+1/4, z+3/4'
14 '-x+1/2, y, -z'
15 '-z+1/2, -x, y+1/2'
16 '-z+1/4, -y+1/4, -x+1/4'
17 '-x+1/4, -z+1/4, -y+1/4'
18 'z+1/4, y+3/4, -x+3/4'
19 'x+1/4, z+3/4, -y+3/4'
20 '-z+1/4, y+3/4, x+1/4'
21 '-y, -z+1/2, x'
22 'y, -z, -x+1/2'
23 '-y+1/2, z, -x'
24 'x+1/4, -z+1/4, y+3/4'
25 'x+1/2, y+1/2, z+1/2'
26 '-y+3/4, x+5/4, z+3/4'
27 'x+1/2, -y+1/2, -z+1'
28 'z+1/2, x+1/2, y+1/2'
29 '-x+1, -y+1/2, z+1'
30 '-y+3/4, -x+3/4, -z+3/4'
31 'y+3/4, x+5/4, -z+5/4'
32 'z+3/4, -y+3/4, x+5/4'
33 '-x+3/4, z+5/4, y+3/4'
34 '-z+1, x+1/2, -y+1/2'
35 'z+1/2, -x+1/2, -y+1'
36 'y+1/2, z+1/2, x+1/2'
37 'y+3/4, -x+3/4, z+5/4'
38 '-x+1, y+1/2, -z+1/2'
39 '-z+1, -x+1/2, y+1'
40 '-z+3/4, -y+3/4, -x+3/4'
41 '-x+3/4, -z+3/4, -y+3/4'
42 'z+3/4, y+5/4, -x+5/4'
43 'x+3/4, z+5/4, -y+5/4'
44 '-z+3/4, y+5/4, x+3/4'
45 '-y+1/2, -z+1, x+1/2'
46 'y+1/2, -z+1/2, -x+1'
47 '-y+1, z+1/2, -x+1/2'
48 'x+3/4, -z+3/4, y+5/4'
49 '-x, -y, -z'
50 'y-1/4, -x-3/4, -z-1/4'
51 '-x, y, z-1/2'
52 '-z, -x, -y'
53 'x-1/2, y, -z-1/2'
54 'y-1/4, x-1/4, z-1/4'
55 '-y-1/4, -x-3/4, z-3/4'
56 '-z-1/4, y-1/4, -x-3/4'
57 'x-1/4, -z-3/4, -y-1/4'
58 'z-1/2, -x, y'
59 '-z, x, y-1/2'
60 '-y, -z, -x'
61 '-y-1/4, x-1/4, -z-3/4'
62 'x-1/2, -y, z'
63 'z-1/2, x, -y-1/2'
64 'z-1/4, y-1/4, x-1/4'
65 'x-1/4, z-1/4, y-1/4'
66 '-z-1/4, -y-3/4, x-3/4'
67 '-x-1/4, -z-3/4, y-3/4'
68 'z-1/4, -y-3/4, -x-1/4'
69 'y, z-1/2, -x'
70 '-y, z, x-1/2'
71 'y-1/2, -z, x'
72 '-x-1/4, z-1/4, -y-3/4'
73 '-x+1/2, -y+1/2, -z+1/2'
74 'y+1/4, -x-1/4, -z+1/4'
75 '-x+1/2, y+1/2, z'
76 '-z+1/2, -x+1/2, -y+1/2'
77 'x, y+1/2, -z'
78 'y+1/4, x+1/4, z+1/4'
79 '-y+1/4, -x-1/4, z-1/4'
80 '-z+1/4, y+1/4, -x-1/4'
81 'x+1/4, -z-1/4, -y+1/4'
82 'z, -x+1/2, y+1/2'
83 '-z+1/2, x+1/2, y'
84 '-y+1/2, -z+1/2, -x+1/2'
85 '-y+1/4, x+1/4, -z-1/4'
86 'x, -y+1/2, z+1/2'
87 'z, x+1/2, -y'
88 'z+1/4, y+1/4, x+1/4'
89 'x+1/4, z+1/4, y+1/4'
90 '-z+1/4, -y-1/4, x-1/4'
91 '-x+1/4, -z-1/4, y-1/4'
92 'z+1/4, -y-1/4, -x+1/4'
93 'y+1/2, z, -x+1/2'
94 '-y+1/2, z+1/2, x'
95 'y, -z+1/2, x+1/2'
96 '-x+1/4, z+1/4, -y-1/4'

loop_
_atom_site_label
_atom_site_type_symbol
_atom_site_fract_x
_atom_site_fract_y
_atom_site_fract_z
_atom_site_U_iso_or_equiv
_atom_site_adp_type
_atom_site_occupancy
_atom_site_symmetry_multiplicity
_atom_site_calc_flag
_atom_site_refinement_flags
Zn1 Zn 0.5000 0.5000 0.5000 0.1343(9) Uani 1 6 d S
Zn2 Zn 0.44242(4) 0.44242(4) 0.44242(4) 0.1681(9) Uani 1 3 d S
O1 O 0.45304(13) 0.47463(14) 0.51731(12) 0.158(2) Uani 1 1 d .
O2 O 0.42829(19) 0.4277(2) 0.48956(17) 0.187(3) Uani 1 1 d D
O1W O 0.40894(17) 0.40894(17) 0.40894(17) 0.222(4) Uani 1 3 d S
C6 C 0.44525(15) 0.38424(17) 0.59885(17) 0.137(2) Uani 1 1 d .
C4 C 0.39052(15) 0.41914(19) 0.60424(18) 0.137(2) Uani 1 1 d .
C7 C 0.45237(16) 0.40210(18) 0.56625(19) 0.149(3) Uani 1 1 d .
C2 C 0.42963(16) 0.42819(17) 0.55421(18) 0.139(2) Uani 1 1 d .
C9 C 0.47101(16) 0.35354(17) 0.61078(19) 0.170(3) Uani 1 1 d .
H9A H 0.4661 0.3322 0.5968 0.255 Uiso 1 1 calc R
H9B H 0.4673 0.3485 0.6359 0.255 Uiso 1 1 calc R
H9C H 0.4956 0.3609 0.6069 0.255 Uiso 1 1 calc R
C3 C 0.39819(16) 0.43650(18) 0.57231(16) 0.142(2) Uani 1 1 d .
C1 C 0.4371(2) 0.4439(3) 0.5172(3) 0.173(5) Uani 1 1 d D
C5 C 0.41436(16) 0.39326(18) 0.61829(17) 0.133(2) Uani 1 1 d .
C10 C 0.35542(14) 0.43011(16) 0.62474(16) 0.143(2) Uani 1 1 d .
H10A H 0.3475 0.4534 0.6166 0.215 Uiso 1 1 calc R
H10B H 0.3602 0.4311 0.6502 0.215 Uiso 1 1 calc R
H10C H 0.3369 0.4126 0.6201 0.215 Uiso 1 1 calc R
C12 C 0.4366(2) 0.3750 0.6866(2) 0.159(4) Uani 1 2 d S
C8 C 0.48692(17) 0.39122(19) 0.5444(2) 0.189(4) Uani 1 1 d .
H8A H 0.5080 0.3960 0.5587 0.283 Uiso 1 1 calc R
H8B H 0.4880 0.4050 0.5225 0.283 Uiso 1 1 calc R
H8C H 0.4859 0.3659 0.5387 0.283 Uiso 1 1 calc R
C13 C 0.4534(2) 0.4076(2) 0.6978(2) 0.162(3) Uani 1 1 d .
C11 C 0.37255(16) 0.4652(2) 0.55689(18) 0.171(3) Uani 1 1 d .
H11A H 0.3807 0.4723 0.5333 0.256 Uiso 1 1 calc R
H11B H 0.3724 0.4859 0.5725 0.256 Uiso 1 1 calc R
H11C H 0.3486 0.4554 0.5552 0.256 Uiso 1 1 calc R
C14 C 0.4809(3) 0.4053(3) 0.7248(3) 0.214(4) Uani 1 1 d U
C17 C 0.44171(19) 0.44261(19) 0.6828(2) 0.174(3) Uani 1 1 d .
H17A H 0.4609 0.4528 0.6687 0.261 Uiso 1 1 calc R
H17B H 0.4358 0.4587 0.7023 0.261 Uiso 1 1 calc R
H17C H 0.4209 0.4391 0.6678 0.261 Uiso 1 1 calc R
B1 B 0.4066(2) 0.3750 0.6566(2) 0.128(3) Uani 1 2 d S
C15 C 0.4920(5) 0.3750 0.7420(5) 0.396(18) Uani 1 2 d SU
H15 H 0.5098 0.3750 0.7598 0.475 Uiso 1 2 calc SR
C16 C 0.4961(3) 0.4444(3) 0.7339(3) 0.327(8) Uani 1 1 d .
H16A H 0.4773 0.4587 0.7446 0.490 Uiso 1 1 calc R
H16B H 0.5043 0.4558 0.7121 0.490 Uiso 1 1 calc R
H16C H 0.5159 0.4424 0.7506 0.490 Uiso 1 1 calc R

loop_
_atom_site_aniso_label
_atom_site_aniso_U_11
_atom_site_aniso_U_22
_atom_site_aniso_U_33
_atom_site_aniso_U_23
_atom_site_aniso_U_13
_atom_site_aniso_U_12
Zn1 0.1343(9) 0.1343(9) 0.1343(9) 0.0755(10) 0.0755(10) 0.0755(10)
Zn2 0.1681(9) 0.1681(9) 0.1681(9) 0.0825(10) 0.0825(10) 0.0825(10)
O1 0.150(4) 0.154(4) 0.171(4) 0.086(3) 0.096(3) 0.072(3)
O2 0.179(5) 0.207(6) 0.177(5) 0.099(5) 0.077(5) 0.069(4)
O1W 0.222(4) 0.222(4) 0.222(4) 0.001(5) 0.001(5) 0.001(5)
C6 0.093(4) 0.156(5) 0.162(5) 0.073(4) 0.041(4) 0.007(4)
C4 0.093(4) 0.167(6) 0.150(5) 0.062(5) 0.040(4) -0.009(4)
C7 0.107(4) 0.157(5) 0.184(6) 0.100(5) 0.062(4) 0.021(4)
C2 0.106(4) 0.146(5) 0.165(5) 0.093(4) 0.061(4) 0.039(4)
C9 0.126(5) 0.165(6) 0.218(7) 0.114(6) 0.035(5) 0.000(4)
C3 0.114(4) 0.180(6) 0.134(5) 0.075(4) 0.053(4) 0.024(4)
C1 0.129(6) 0.179(9) 0.211(9) 0.129(8) 0.115(7) 0.082(6)
C5 0.096(4) 0.158(5) 0.146(5) 0.065(4) 0.028(4) -0.030(4)
C10 0.105(4) 0.177(6) 0.147(5) 0.040(4) 0.060(4) -0.008(4)
C12 0.157(5) 0.163(9) 0.157(5) 0.071(5) -0.008(7) -0.071(5)
C8 0.139(5) 0.204(7) 0.224(7) 0.142(6) 0.097(5) 0.062(5)
C13 0.154(6) 0.156(6) 0.177(7) 0.053(6) 0.004(5) -0.069(5)
C11 0.124(5) 0.223(7) 0.165(5) 0.079(5) 0.064(4) 0.066(5)
C14 0.201(9) 0.229(10) 0.212(9) 0.001(8) -0.051(7) -0.120(9)
C17 0.183(7) 0.140(5) 0.198(7) 0.047(5) 0.020(5) -0.055(5)
B1 0.120(5) 0.143(8) 0.120(5) 0.037(5) 0.006(6) -0.037(5)
C15 0.49(3) 0.209(17) 0.49(3) 0.157(18) -0.13(3) -0.157(18)
C16 0.389(16) 0.355(15) 0.236(10) 0.010(10) -0.065(11) -0.246(14)

loop_
_atom_type_symbol
_atom_type_description
_atom_type_scat_dispersion_real
_atom_type_scat_dispersion_imag
_atom_type_scat_source
C C 0.0181 0.0091 'International Tables Vol C Tables 4.2.6.8 and 6.1.1.4'
H H 0.0000 0.0000 'International Tables Vol C Tables 4.2.6.8 and 6.1.1.4'
B B 0.0090 0.0039 'International Tables Vol C Tables 4.2.6.8 and 6.1.1.4'
O O 0.0492 0.0322 'International Tables Vol C Tables 4.2.6.8 and 6.1.1.4'
Zn Zn -1.5491 0.6778 'International Tables Vol C Tables 4.2.6.8 and 6.1.1.4'

loop_
_geom_angle_atom_site_label_1
_geom_angle_atom_site_label_2
_geom_angle_atom_site_label_3
_geom_angle
_geom_angle_site_symmetry_1
_geom_angle_site_symmetry_3
O1 Zn1 O1 88.9(2) 60_666 4
O1 Zn1 O1 180.0(3) 49_666 .
O1 Zn1 O1 88.9(2) 60_666 .
O1 Zn1 O1 91.1(2) 4 12
O1 Zn1 O1 88.9(2) 52_666 12
O1 Zn1 O1 180.0(3) 4 52_666
O1 Zn1 O1 91.1(2) 4 .
O1 Zn1 O1 180.000(1) 60_666 12
O1 Zn1 O1 88.9(2) 4 49_666
O1 Zn1 O1 88.9(2) 49_666 12
O1 Zn1 O1 91.1(2) . 12
O1 Zn1 O1 91.1(2) 60_666 52_666
O1 Zn1 O1 91.1(2) 60_666 49_666
O1 Zn1 O1 88.9(2) . 52_666
O1 Zn1 O1 91.1(2) 49_666 52_666
O2 Zn2 O2 115.89(19) 4 .
O2 Zn2 O2 115.89(19) 4 12
O2 Zn2 O2 115.89(18) . 12
O2 Zn2 O1W 101.9(3) 4 .
O2 Zn2 O1W 101.9(3) . .
O2 Zn2 O1W 101.9(3) 12 .
C1 O1 Zn1 141.8(4) . .
C1 O2 Zn2 123.4(8) . .
C7 C6 C9 118.4(5) . .
C5 C6 C7 119.1(6) . .
C5 C6 C9 122.3(5) . .
C3 C4 C5 120.5(5) . .
C3 C4 C10 118.0(6) . .
C5 C4 C10 121.4(5) . .
C6 C7 C8 118.5(5) . .
C2 C7 C6 120.1(5) . .
C2 C7 C8 121.4(5) . .
C7 C2 C3 121.6(5) . .
C7 C2 C1 117.2(6) . .
C3 C2 C1 120.6(6) . .
C4 C3 C2 119.2(6) . .
C4 C3 C11 121.0(5) . .
C2 C3 C11 119.8(5) . .
O1 C1 C2 115.0(10) . .
O2 C1 O1 123.9(8) . .
O2 C1 C2 121.1(10) . .
C6 C5 C4 119.3(5) . .
C6 C5 B1 120.4(6) . .
C4 C5 B1 120.3(5) . .
C13 C12 C13 118.0(10) . 32_454
C13 C12 B1 121.0(5) . .
C13 C12 B1 121.0(5) 32_454 .
C12 C13 C14 117.7(8) . .
C12 C13 C17 120.7(8) . .
C14 C13 C17 121.5(8) . .
C13 C14 C16 110.2(10) . .
C15 C14 C13 126.3(14) . .
C15 C14 C16 123.4(12) . .
C5 B1 C5 120.0(8) 32_454 .
C12 B1 C5 120.0(4) . .
C12 B1 C5 120.0(4) . 32_454
C14 C15 C14 114(2) 32_454 .

loop_
_geom_bond_atom_site_label_1
_geom_bond_atom_site_label_2
_geom_bond_distance
_geom_bond_site_symmetry_2
Zn1 O1 2.077(5) 60_666
Zn1 O1 2.077(5) 4
Zn1 O1 2.077(5) 49_666
Zn1 O1 2.077(5) .
Zn1 O1 2.077(5) 52_666
Zn1 O1 2.077(5) 12
Zn2 O2 1.902(5) 4
Zn2 O2 1.902(5) .
Zn2 O2 1.902(5) 12
Zn2 O1W 2.146(11) .
O1 C1 1.281(11) .
O2 C1 1.231(12) .
C6 C7 1.401(7) .
C6 C9 1.548(7) .
C6 C5 1.391(7) .
C4 C3 1.375(7) .
C4 C5 1.403(7) .
C4 C10 1.558(7) .
C7 C2 1.356(7) .
C7 C8 1.566(7) .
C2 C3 1.378(7) .
C2 C1 1.514(9) .
C3 C11 1.536(7) .
C5 B1 1.596(8) .
C12 C13 1.419(8) .
C12 C13 1.419(8) 32_454
C12 B1 1.572(13) .
C13 C14 1.433(11) .
C13 C17 1.473(8) .
C14 C15 1.353(16) .
C14 C16 1.588(11) .
B1 C5 1.596(8) 32_454
C15 C14 1.353(16) 32_454

loop_
_platon_squeeze_void_nr
_platon_squeeze_void_average_x
_platon_squeeze_void_average_y
_platon_squeeze_void_average_z
_platon_squeeze_void_volume
_platon_squeeze_void_count_electrons
_platon_squeeze_void_content
1 0.196 0.019 0.059 21200 3049 ' '
